data_7044794
loop_
_publ_author_name
'Fondo, Matilde'
'Corredoira-V\'azquez, Julio'
'Herrera-Lanz\'os, Antia'
'Garcia-Deibe, Ana M.'
'Sanmartin Matalobos, Jesus'
'Herrera, Juan Manuel'
'Colacio, Enrique'
'Nu\~nez, Cristina'

_publ_section_title
;
 Improving the SMM and luminescent properties of lanthanide complexes with
 LnO9 cores in the presence of ZnII: an emissive Zn2Dy single ion magnet
;
_journal_name_full 'Dalton Transactions'
_journal_paper_doi 10.1039/C7DT03438E
_journal_year 2017
_chemical_formula_moiety 'C33 H38 Er N5 O10, 2(N O3)'
_chemical_formula_sum 'C33 H38 Er N7 O16'
_chemical_formula_weight 955.96
_space_group_crystal_system monoclinic
_space_group_IT_number 11
_space_group_name_Hall '-P 2yb'
_space_group_name_H-M_alt 'P 1 21/m 1'
_symmetry_space_group_name_Hall '-P 2yb'
_symmetry_space_group_name_H-M 'P 1 21/m 1'
_atom_sites_solution_hydrogens mixed
_audit_creation_method SHELXL-2014/7
_audit_update_record
;
2017-11-01 deposited with the CCDC.
2017-11-17 downloaded from the CCDC.
;
_cell_angle_alpha 90
_cell_angle_beta 110.362(4)
_cell_angle_gamma 90
_cell_formula_units_Z 2
_cell_length_a 10.0570(6)
_cell_length_b 17.6505(12)
_cell_length_c 11.8657(8)
_cell_measurement_reflns_used 1965
_cell_measurement_temperature 100(2)
_cell_measurement_theta_max 20.835
_cell_measurement_theta_min 2.295
_cell_volume 1974.7(2)
_computing_cell_refinement 'BRUKER APEX2'
_computing_data_collection 'BRUKER APEX2'
_computing_structure_refinement 'SHELXL-2014/7 (Sheldrick, 2014)'
_computing_structure_solution 'SHELXT-2014/7 (Sheldrick, 2014)'
_diffrn_ambient_temperature 100(2)
_diffrn_measured_fraction_theta_full 1.000
_diffrn_measured_fraction_theta_max 1.000
_diffrn_measurement_device_type 'Bruker Kappa APEXII CCD'
_diffrn_measurement_method 'omega and phi scans'
_diffrn_radiation_type MoK\a
_diffrn_radiation_wavelength 0.71073
_diffrn_reflns_av_R_equivalents 0.1312
_diffrn_reflns_av_unetI/netI 0.0807
_diffrn_reflns_Laue_measured_fraction_full 1.000
_diffrn_reflns_Laue_measured_fraction_max 1.000
_diffrn_reflns_limit_h_max 12
_diffrn_reflns_limit_h_min -12
_diffrn_reflns_limit_k_max 21
_diffrn_reflns_limit_k_min -21
_diffrn_reflns_limit_l_max 14
_diffrn_reflns_limit_l_min -13
_diffrn_reflns_number 29223
_diffrn_reflns_point_group_measured_fraction_full 1.000
_diffrn_reflns_point_group_measured_fraction_max 1.000
_diffrn_reflns_theta_full 25.242
_diffrn_reflns_theta_max 25.348
_diffrn_reflns_theta_min 1.831
_exptl_absorpt_coefficient_mu 2.204
_exptl_absorpt_correction_T_max 0.917
_exptl_absorpt_correction_T_min 0.653
_exptl_absorpt_correction_type multi-scan
_exptl_absorpt_process_details 'SADABS-2014/5, (Bruker AXS, 2014)'
_exptl_crystal_colour yellow
_exptl_crystal_density_diffrn 1.608
_exptl_crystal_description needle
_exptl_crystal_F_000 962
_exptl_crystal_size_max 0.200
_exptl_crystal_size_mid 0.060
_exptl_crystal_size_min 0.040
_refine_diff_density_max 3.122
_refine_diff_density_min -3.797
_refine_diff_density_rms 0.286
_refine_ls_extinction_method none
_refine_ls_goodness_of_fit_ref 1.107
_refine_ls_hydrogen_treatment constr
_refine_ls_matrix_type full
_refine_ls_number_parameters 304
_refine_ls_number_reflns 3748
_refine_ls_number_restraints 64
_refine_ls_restrained_S_all 1.106
_refine_ls_R_factor_all 0.1011
_refine_ls_R_factor_gt 0.0789
_refine_ls_shift/su_max 0.000
_refine_ls_shift/su_mean 0.000
_refine_ls_structure_factor_coef Fsqd
_refine_ls_weighting_details 'w=1/[\s^2^(Fo^2^)+(0.1455P)^2^] where P=(Fo^2^+2Fc^2^)/3'
_refine_ls_weighting_scheme calc
_refine_ls_wR_factor_gt 0.1949
_refine_ls_wR_factor_ref 0.2152
_reflns_Friedel_coverage 0.000
_reflns_number_gt 2990
_reflns_number_total 3748
_reflns_threshold_expression 'I > 2\s(I)'
_cod_data_source_file c7dt03438e2.cif
_cod_data_source_block '[Er(H3L)(H2O)(NO3)](NO3)2'
_cod_database_code 7044794
_shelx_shelxl_version_number 2014/7
_shelx_space_group_comment
;
The symmetry employed for this shelxl refinement is uniquely defined
by the following loop, which should always be used as a source of
symmetry information in preference to the above space-group names.
They are only intended as comments.
;
_shelx_estimated_absorpt_t_min 0.667
_shelx_estimated_absorpt_t_max 0.917

loop_
_space_group_symop_operation_xyz
'x, y, z'
'-x, y+1/2, -z'
'-x, -y, -z'
'x, -y-1/2, z'

loop_
_atom_site_label
_atom_site_type_symbol
_atom_site_fract_x
_atom_site_fract_y
_atom_site_fract_z
_atom_site_U_iso_or_equiv
_atom_site_adp_type
_atom_site_occupancy
_atom_site_site_symmetry_order
_atom_site_calc_flag
_atom_site_refinement_flags_posn
_atom_site_refinement_flags_adp
_atom_site_refinement_flags_occupancy
_atom_site_disorder_assembly
_atom_site_disorder_group
Er1 Er 0.59640(5) 0.2500 0.89453(5) 0.0284(3) Uani 1 2 d S T P . .
O1 O 0.5264(9) 0.1244(4) 0.8681(7) 0.052(2) Uani 1 1 d . . . . .
O2 O 0.7527(7) 0.1757(4) 0.8169(7) 0.0436(17) Uani 1 1 d . . . . .
O3 O 0.3596(11) 0.2500 0.8577(9) 0.044(2) Uani 1 2 d S TU P . .
O4 O 0.4896(11) 0.2500 0.6856(9) 0.043(2) Uani 1 2 d S T P . .
O1W O 0.8221(10) 0.2500 1.0453(9) 0.041(2) Uani 1 2 d S T P . .
H1W1 H 0.8572 0.2036 1.0876 0.062 Uiso 1 1 d R U . . .
O10 O 0.5720(8) 0.1893(4) 1.0764(6) 0.0400(16) Uani 1 1 d . . . . .
N10 N 0.5699(11) 0.2500 1.1322(10) 0.034(3) Uani 1 2 d S T P . .
O11 O 0.5715(11) 0.2500 1.2354(9) 0.049(3) Uani 1 2 d S T P . .
C1 C 0.5306(13) 0.0674(6) 0.8031(9) 0.043(3) Uani 1 1 d . . . . .
C2 C 0.6311(11) 0.0618(5) 0.7410(8) 0.035(2) Uani 1 1 d . . . . .
C2A C 0.7381(11) 0.1187(6) 0.7586(9) 0.039(2) Uani 1 1 d . . . . .
H2A H 0.8050 0.1103 0.7197 0.047 Uiso 1 1 calc R U . . .
C3 C 0.6301(13) -0.0022(6) 0.6702(10) 0.047(3) Uani 1 1 d . . . . .
H3 H 0.6971 -0.0041 0.6303 0.056 Uiso 1 1 calc R U . . .
C4 C 0.5392(13) -0.0617(6) 0.6552(9) 0.043(3) Uani 1 1 d . . . . .
C4A C 0.5417(15) -0.1298(7) 0.5800(10) 0.058(3) Uani 1 1 d . . . . .
H4A1 H 0.6393 -0.1397 0.5845 0.087 Uiso 1 1 calc R U . . .
H4A2 H 0.4821 -0.1203 0.4963 0.087 Uiso 1 1 calc R U . . .
H4A3 H 0.5053 -0.1739 0.6102 0.087 Uiso 1 1 calc R U . . .
C5 C 0.4430(13) -0.0578(6) 0.7173(9) 0.044(3) Uani 1 1 d . . . . .
H5 H 0.3778 -0.0982 0.7087 0.053 Uiso 1 1 calc R U . . .
C6 C 0.4398(13) 0.0032(6) 0.7911(9) 0.045(3) Uani 1 1 d . . . . .
C7 C 0.3459(12) -0.0006(6) 0.8573(10) 0.046(3) Uani 1 1 d . . . . .
H7 H 0.2892 -0.0448 0.8482 0.055 Uiso 1 1 calc R U . . .
N1 N 0.3324(11) 0.0511(5) 0.9281(8) 0.051(2) Uani 1 1 d . . . . .
H1A H 0.3887 0.0907 0.9405 0.061 Uiso 1 1 d R U . . .
C8 C 0.2259(13) 0.0488(6) 0.9915(10) 0.047(3) Uani 1 1 d . . . . .
H8A H 0.1765 -0.0007 0.9772 0.056 Uiso 1 1 calc R U . . .
H8B H 0.2751 0.0549 1.0792 0.056 Uiso 1 1 calc R U . . .
C9 C 0.1223(12) 0.1103(6) 0.9456(10) 0.047(3) Uani 1 1 d . . . . .
H9A H 0.0439 0.1038 0.9771 0.056 Uiso 1 1 calc R U . . .
H9B H 0.0818 0.1072 0.8569 0.056 Uiso 1 1 calc R U . . .
N2 N 0.1882(9) 0.1877(4) 0.9815(6) 0.0346(18) Uani 1 1 d . . . . .
H2 H 0.2816 0.1867 0.9691 0.042 Uiso 0.5 1 d R U P . .
C10 C 0.1081(13) 0.2500 0.9092(11) 0.031(3) Uani 1 2 d S TU P . .
H10 H 0.0080 0.2500 0.9076 0.037 Uiso 1 2 calc R U P . .
C11 C 0.1126(15) 0.2500 0.7870(12) 0.033(3) Uani 1 2 d S TU P . .
C12 C 0.2428(13) 0.2500 0.7666(11) 0.027(3) Uani 1 2 d S T P . .
C13 C 0.2367(14) 0.2500 0.6453(11) 0.031(3) Uani 1 2 d S T P . .
C13A C 0.3630(15) 0.2500 0.6153(11) 0.033(3) Uani 1 2 d S T P . .
H13A H 0.3492 0.2500 0.5320 0.040 Uiso 1 2 calc R U P . .
C14 C 0.115(2) 0.2500 0.5519(15) 0.075(6) Uani 1 2 d S T P . .
H14 H 0.1166 0.2634 0.4749 0.090 Uiso 0.5 1 calc R U P . .
C15 C -0.016(2) 0.2309(10) 0.5632(17) 0.043(4) Uani 0.5 1 d . U P . .
C15A C -0.164(3) 0.2202(13) 0.466(2) 0.059(5) Uani 0.5 1 d . U P . .
H15A H -0.2330 0.2070 0.5037 0.089 Uiso 0.5 1 calc R U P . .
H15B H -0.1929 0.2674 0.4201 0.089 Uiso 0.5 1 calc R U P . .
H15C H -0.1595 0.1795 0.4108 0.089 Uiso 0.5 1 calc R U P . .
C16 C -0.017(2) 0.2500 0.6883(15) 0.055(4) Uani 1 2 d S TU P . .
H16 H -0.1039 0.2617 0.6999 0.066 Uiso 0.5 1 calc R U P . .
C17 C 0.2200(13) 0.2076(6) 1.1088(9) 0.046(3) Uani 1 1 d . . . . .
H17A H 0.3136 0.1875 1.1595 0.056 Uiso 1 1 calc R U . . .
H17B H 0.1464 0.1875 1.1386 0.056 Uiso 1 1 calc R U . . .
N20 N 0.0005(13) 0.0909(8) 0.2265(15) 0.064(4) Uani 0.814(12) 1 d . . P A 1
O20 O 0.0175(19) 0.0222(10) 0.2329(18) 0.149(9) Uani 0.814(12) 1 d . . P A 1
O21 O 0.077(2) 0.1296(9) 0.3031(13) 0.116(6) Uani 0.814(12) 1 d . . P A 1
O22 O -0.0847(15) 0.1148(7) 0.1393(17) 0.115(7) Uani 0.814(12) 1 d . . P A 1
N20' N -0.008(9) -0.058(3) 0.436(7) 0.19(6) Uiso 0.186(12) 1 d D . P A 2
O20' O -0.092(8) -0.026(4) 0.469(6) 0.12(3) Uiso 0.186(12) 1 d D . P A 2
O21' O -0.063(10) -0.077(5) 0.328(7) 0.17(4) Uiso 0.186(12) 1 d D . P A 2
O22' O 0.116(9) -0.075(5) 0.488(8) 0.16(4) Uiso 0.186(12) 1 d D . P A 2

loop_
_atom_site_aniso_label
_atom_site_aniso_U_11
_atom_site_aniso_U_22
_atom_site_aniso_U_33
_atom_site_aniso_U_23
_atom_site_aniso_U_13
_atom_site_aniso_U_12
Er1 0.0154(3) 0.0354(4) 0.0390(4) 0.000 0.0153(3) 0.000
O1 0.065(6) 0.049(4) 0.063(5) -0.017(4) 0.047(4) -0.019(4)
O2 0.026(4) 0.045(4) 0.066(5) -0.011(4) 0.024(3) 0.002(3)
O3 0.035(4) 0.062(4) 0.042(4) 0.000 0.020(3) 0.000
O4 0.031(6) 0.066(7) 0.041(6) 0.000 0.024(5) 0.000
O1W 0.021(5) 0.059(6) 0.043(6) 0.000 0.010(4) 0.000
O10 0.041(4) 0.041(4) 0.040(4) 0.000(3) 0.016(3) -0.004(3)
N10 0.016(6) 0.046(7) 0.037(7) 0.000 0.005(5) 0.000
O11 0.041(7) 0.075(7) 0.031(6) 0.000 0.014(5) 0.000
C1 0.066(8) 0.035(5) 0.037(5) 0.000(4) 0.030(5) -0.004(5)
C2 0.036(6) 0.044(5) 0.026(5) 0.001(4) 0.011(4) 0.003(4)
C2A 0.039(6) 0.040(6) 0.043(6) 0.001(5) 0.021(5) 0.012(4)
C3 0.063(8) 0.040(6) 0.044(6) 0.004(5) 0.028(6) 0.013(5)
C4 0.053(7) 0.039(6) 0.036(6) 0.000(4) 0.013(5) 0.008(5)
C4A 0.081(10) 0.050(7) 0.047(7) -0.009(5) 0.027(7) 0.005(6)
C5 0.058(7) 0.034(5) 0.041(6) -0.004(4) 0.018(5) 0.000(5)
C6 0.058(7) 0.045(6) 0.037(6) -0.001(5) 0.024(5) -0.009(5)
C7 0.048(7) 0.036(5) 0.052(7) -0.001(5) 0.015(5) -0.007(5)
N1 0.066(7) 0.044(5) 0.050(6) 0.002(4) 0.030(5) -0.008(5)
C8 0.061(8) 0.042(6) 0.040(6) 0.007(5) 0.021(5) 0.008(5)
C9 0.044(7) 0.047(6) 0.048(6) 0.003(5) 0.014(5) 0.000(5)
N2 0.030(4) 0.041(4) 0.031(4) 0.001(3) 0.009(3) 0.006(4)
C10 0.026(4) 0.034(4) 0.036(4) 0.000 0.014(3) 0.000
C11 0.031(4) 0.036(4) 0.038(4) 0.000 0.018(3) 0.000
C12 0.017(6) 0.030(6) 0.033(7) 0.000 0.007(5) 0.000
C13 0.021(7) 0.052(8) 0.022(6) 0.000 0.011(5) 0.000
C13A 0.028(8) 0.054(8) 0.023(7) 0.000 0.016(6) 0.000
C14 0.058(12) 0.144(19) 0.034(9) 0.000 0.030(9) 0.000
C15 0.042(5) 0.044(6) 0.043(5) 0.002(3) 0.014(3) 0.001(3)
C15A 0.055(6) 0.064(6) 0.057(6) -0.001(4) 0.018(4) -0.002(4)
C16 0.049(5) 0.064(5) 0.052(4) 0.000 0.018(3) 0.000
C17 0.053(7) 0.059(7) 0.025(5) -0.003(5) 0.011(5) -0.008(6)
N20 0.028(7) 0.058(9) 0.099(12) 0.018(8) 0.012(7) 0.000(6)
O20 0.110(15) 0.098(12) 0.172(18) 0.021(11) -0.035(12) 0.028(10)
O21 0.179(18) 0.104(11) 0.089(10) -0.027(9) 0.076(11) -0.021(11)
O22 0.087(12) 0.045(7) 0.169(14) 0.021(8) -0.009(11) -0.003(6)

loop_
_atom_type_symbol
_atom_type_description
_atom_type_scat_dispersion_real
_atom_type_scat_dispersion_imag
_atom_type_scat_source
C C 0.0033 0.0016 'International Tables Vol C Tables 4.2.6.8 and 6.1.1.4'
H H 0.0000 0.0000 'International Tables Vol C Tables 4.2.6.8 and 6.1.1.4'
N N 0.0061 0.0033 'International Tables Vol C Tables 4.2.6.8 and 6.1.1.4'
O O 0.0106 0.0060 'International Tables Vol C Tables 4.2.6.8 and 6.1.1.4'
Er Er -0.2586 4.9576 'International Tables Vol C Tables 4.2.6.8 and 6.1.1.4'

loop_
_geom_angle_atom_site_label_1
_geom_angle_atom_site_label_2
_geom_angle_atom_site_label_3
_geom_angle
_geom_angle_site_symmetry_1
_geom_angle_site_symmetry_3
O3 Er1 O1 74.0(2) . .
O3 Er1 O1 74.0(2) . 4_565
O1 Er1 O1 146.7(5) . 4_565
O3 Er1 O4 74.4(3) . .
O1 Er1 O4 81.4(2) . .
O1 Er1 O4 81.4(2) 4_565 .
O3 Er1 O1W 144.9(4) . .
O1 Er1 O1W 105.7(2) . .
O1 Er1 O1W 105.7(2) 4_565 .
O4 Er1 O1W 140.7(3) . .
O3 Er1 O2 133.9(2) . 4_565
O1 Er1 O2 131.6(3) . 4_565
O1 Er1 O2 69.0(3) 4_565 4_565
O4 Er1 O2 73.7(3) . 4_565
O1W Er1 O2 73.2(3) . 4_565
O3 Er1 O2 133.9(2) . .
O1 Er1 O2 69.0(3) . .
O1 Er1 O2 131.6(3) 4_565 .
O4 Er1 O2 73.7(3) . .
O1W Er1 O2 73.2(3) . .
O2 Er1 O2 64.5(3) 4_565 .
O3 Er1 O10 75.8(3) . .
O1 Er1 O10 65.8(2) . .
O1 Er1 O10 114.3(2) 4_565 .
O4 Er1 O10 140.4(2) . .
O1W Er1 O10 72.6(3) . .
O2 Er1 O10 145.1(2) 4_565 .
O2 Er1 O10 111.3(2) . .
O3 Er1 O10 75.8(3) . 4_565
O1 Er1 O10 114.3(2) . 4_565
O1 Er1 O10 65.8(2) 4_565 4_565
O4 Er1 O10 140.4(2) . 4_565
O1W Er1 O10 72.6(3) . 4_565
O2 Er1 O10 111.3(2) 4_565 4_565
O2 Er1 O10 145.1(2) . 4_565
O10 Er1 O10 50.8(3) . 4_565
O3 Er1 N10 75.2(3) . .
O1 Er1 N10 90.30(19) . .
O1 Er1 N10 90.30(19) 4_565 .
O4 Er1 N10 149.5(3) . .
O1W Er1 N10 69.8(3) . .
O2 Er1 N10 130.2(2) 4_565 .
O2 Er1 N10 130.2(2) . .
O10 Er1 N10 25.42(16) . .
O10 Er1 N10 25.42(16) 4_565 .
C1 O1 Er1 139.8(7) . .
C2A O2 Er1 134.2(7) . .
C12 O3 Er1 138.7(9) . .
C13A O4 Er1 133.7(9) . .
Er1 O1W H1W1 118.7 . .
N10 O10 Er1 96.5(6) . .
O11 N10 O10 122.0(6) . .
O11 N10 O10 122.0(6) . 4_565
O10 N10 O10 116.0(11) . 4_565
O11 N10 Er1 174.4(9) . .
O10 N10 Er1 58.0(6) . .
O10 N10 Er1 58.0(6) 4_565 .
O1 C1 C6 122.0(10) . .
O1 C1 C2 122.5(9) . .
C6 C1 C2 115.4(9) . .
C3 C2 C2A 119.9(10) . .
C3 C2 C1 119.9(10) . .
C2A C2 C1 120.0(9) . .
O2 C2A C2 127.3(10) . .
O2 C2A H2A 116.3 . .
C2 C2A H2A 116.3 . .
C4 C3 C2 124.2(11) . .
C4 C3 H3 117.9 . .
C2 C3 H3 117.9 . .
C3 C4 C5 116.5(10) . .
C3 C4 C4A 123.1(11) . .
C5 C4 C4A 120.4(11) . .
C4 C4A H4A1 109.5 . .
C4 C4A H4A2 109.5 . .
H4A1 C4A H4A2 109.5 . .
C4 C4A H4A3 109.5 . .
H4A1 C4A H4A3 109.5 . .
H4A2 C4A H4A3 109.5 . .
C6 C5 C4 122.4(10) . .
C6 C5 H5 118.8 . .
C4 C5 H5 118.8 . .
C5 C6 C7 118.3(10) . .
C5 C6 C1 121.4(10) . .
C7 C6 C1 120.3(10) . .
N1 C7 C6 124.9(10) . .
N1 C7 H7 117.6 . .
C6 C7 H7 117.6 . .
C7 N1 C8 124.4(10) . .
C7 N1 H1A 117.8 . .
C8 N1 H1A 117.8 . .
C9 C8 N1 109.3(9) . .
C9 C8 H8A 109.8 . .
N1 C8 H8A 109.8 . .
C9 C8 H8B 109.8 . .
N1 C8 H8B 109.8 . .
H8A C8 H8B 108.3 . .
C8 C9 N2 112.2(9) . .
C8 C9 H9A 109.2 . .
N2 C9 H9A 109.2 . .
C8 C9 H9B 109.2 . .
N2 C9 H9B 109.2 . .
H9A C9 H9B 107.9 . .
C10 N2 C17 107.7(8) . .
C10 N2 C9 114.7(7) . .
C17 N2 C9 114.9(8) . .
C10 N2 H2 106.4 . .
C17 N2 H2 106.0 . .
C9 N2 H2 106.5 . .
N2 C10 N2 98.3(9) . 4_565
N2 C10 C11 112.5(8) . .
N2 C10 C11 112.5(8) 4_565 .
N2 C10 H10 111.0 . .
N2 C10 H10 111.0 4_565 .
C11 C10 H10 111.0 . .
C12 C11 C16 120.0(13) . .
C12 C11 C10 121.3(12) . .
C16 C11 C10 118.6(13) . .
O3 C12 C11 119.0(12) . .
O3 C12 C13 123.7(12) . .
C11 C12 C13 117.3(11) . .
C14 C13 C12 123.0(13) . .
C14 C13 C13A 115.5(12) . .
C12 C13 C13A 121.5(11) . .
O4 C13A C13 128.1(11) . .
O4 C13A H13A 116.0 . .
C13 C13A H13A 116.0 . .
C13 C14 C15 122.6(15) . .
C13 C14 H14 118.7 . .
C15 C14 H14 118.7 . .
C14 C15 C16 111.3(15) . .
C14 C15 C15A 130.1(18) . .
C16 C15 C15A 115.2(18) . .
C15 C15A H15A 109.5 . .
C15 C15A H15B 109.5 . .
H15A C15A H15B 109.5 . .
C15 C15A H15C 109.5 . .
H15A C15A H15C 109.5 . .
H15B C15A H15C 109.5 . .
C11 C16 C15 119.0(16) . .
C11 C16 H16 120.5 . .
C15 C16 H16 120.5 . .
N2 C17 C17 103.8(5) . 4_565
N2 C17 H17A 111.0 . .
C17 C17 H17A 111.0 4_565 .
N2 C17 H17B 111.0 . .
C17 C17 H17B 111.0 4_565 .
H17A C17 H17B 109.0 . .
O22 N20 O21 123.6(17) . .
O22 N20 O20 117.1(17) . .
O21 N20 O20 119.0(17) . .
O20' N20' O22' 132(8) . .
O20' N20' O21' 111(7) . .
O22' N20' O21' 117(7) . .

loop_
_geom_bond_atom_site_label_1
_geom_bond_atom_site_label_2
_geom_bond_distance
_geom_bond_site_symmetry_2
Er1 O3 2.266(10) .
Er1 O1 2.314(7) .
Er1 O1 2.314(7) 4_565
Er1 O4 2.334(10) .
Er1 O1W 2.351(9) .
Er1 O2 2.460(7) 4_565
Er1 O2 2.460(7) .
Er1 O10 2.496(7) .
Er1 O10 2.497(7) 4_565
Er1 N10 2.923(12) .
O1 C1 1.277(12) .
O2 C2A 1.200(11) .
O3 C12 1.290(15) .
O4 C13A 1.256(16) .
O1W H1W1 0.9612 .
O10 N10 1.263(9) .
N10 O11 1.219(14) .
N10 O10 1.263(9) 4_565
C1 C6 1.431(15) .
C1 C2 1.447(15) .
C2 C3 1.405(14) .
C2 C2A 1.433(14) .
C2A H2A 0.9500 .
C3 C4 1.363(16) .
C3 H3 0.9500 .
C4 C5 1.408(16) .
C4 C4A 1.503(15) .
C4A H4A1 0.9800 .
C4A H4A2 0.9800 .
C4A H4A3 0.9800 .
C5 C6 1.394(15) .
C5 H5 0.9500 .
C6 C7 1.425(16) .
C7 N1 1.279(14) .
C7 H7 0.9500 .
N1 C8 1.508(15) .
N1 H1A 0.8800 .
C8 C9 1.472(14) .
C8 H8A 0.9900 .
C8 H8B 0.9900 .
C9 N2 1.513(13) .
C9 H9A 0.9900 .
C9 H9B 0.9900 .
N2 C10 1.454(11) .
N2 C17 1.473(12) .
N2 H2 1.0000 .
C10 N2 1.454(11) 4_565
C10 C11 1.466(17) .
C10 H10 1.0000 .
C11 C12 1.412(18) .
C11 C16 1.42(2) .
C12 C13 1.419(17) .
C13 C14 1.33(2) .
C13 C13A 1.433(18) .
C13A H13A 0.9500 .
C14 C15 1.41(3) .
C14 H14 0.9500 .
C15 C16 1.53(3) .
C15 C15A 1.55(3) .
C15A H15A 0.9800 .
C15A H15B 0.9800 .
C15A H15C 0.9800 .
C16 H16 0.9500 .
C17 C17 1.50(2) 4_565
C17 H17A 0.9900 .
C17 H17B 0.9900 .
N20 O22 1.169(18) .
N20 O21 1.183(18) .
N20 O20 1.224(19) .
N20' O20' 1.19(5) .
N20' O22' 1.22(5) .
N20' O21' 1.26(5) .

loop_
_geom_hbond_atom_site_label_D
_geom_hbond_atom_site_label_H
_geom_hbond_atom_site_label_A
_geom_hbond_distance_DH
_geom_hbond_distance_HA
_geom_hbond_distance_DA
_geom_hbond_angle_DHA
_geom_hbond_site_symmetry_A
O1W H1W1 N20 0.96 2.66 3.611(15) 168.7 1_656
O1W H1W1 O22 0.96 1.71 2.663(14) 170.2 1_656
C7 H7 O22 0.95 2.45 3.322(18) 153.1 3_556
N1 H1A O1 0.88 1.96 2.638(12) 132.9 .
N1 H1A O10 0.88 2.64 3.451(12) 154.0 .
C8 H8A O20 0.99 2.60 3.18(2) 117.2 3_556
C8 H8A O22 0.99 2.44 3.351(19) 153.6 3_556
C9 H9B O20 0.99 2.57 3.14(2) 116.6 3_556
C9 H9B O21' 0.99 2.19 3.14(8) 159.4 3_556
N2 H2 O3 1.00 2.08 2.847(12) 131.6 .
C17 H17B N20 0.99 2.69 3.634(18) 160.6 1_556
C17 H17B O21 0.99 2.51 3.402(19) 150.3 1_556
C17 H17B O22 0.99 2.66 3.60(2) 159.6 1_556

loop_
_geom_torsion_atom_site_label_1
_geom_torsion_atom_site_label_2
_geom_torsion_atom_site_label_3
_geom_torsion_atom_site_label_4
_geom_torsion
_geom_torsion_site_symmetry_1
_geom_torsion_site_symmetry_4
Er1 O10 N10 O11 -173.3(10) . .
Er1 O10 N10 O10 3.7(11) . 4_565
Er1 O1 C1 C6 -162.2(8) . .
Er1 O1 C1 C2 20.7(19) . .
O1 C1 C2 C3 -179.7(10) . .
C6 C1 C2 C3 3.0(14) . .
O1 C1 C2 C2A 4.8(15) . .
C6 C1 C2 C2A -172.5(9) . .
Er1 O2 C2A C2 -19.0(16) . .
C3 C2 C2A O2 -179.5(10) . .
C1 C2 C2A O2 -4.0(16) . .
C2A C2 C3 C4 175.2(10) . .
C1 C2 C3 C4 -0.3(16) . .
C2 C3 C4 C5 -1.2(16) . .
C2 C3 C4 C4A -179.3(10) . .
C3 C4 C5 C6 -0.2(16) . .
C4A C4 C5 C6 177.9(10) . .
C4 C5 C6 C7 -175.4(10) . .
C4 C5 C6 C1 3.1(17) . .
O1 C1 C6 C5 178.3(11) . .
C2 C1 C6 C5 -4.4(16) . .
O1 C1 C6 C7 -3.2(17) . .
C2 C1 C6 C7 174.1(10) . .
C5 C6 C7 N1 180.0(11) . .
C1 C6 C7 N1 1.5(18) . .
C6 C7 N1 C8 175.8(11) . .
C7 N1 C8 C9 -114.3(12) . .
N1 C8 C9 N2 -68.1(12) . .
C8 C9 N2 C10 160.8(9) . .
C8 C9 N2 C17 -73.7(12) . .
C17 N2 C10 N2 41.5(12) . 4_565
C9 N2 C10 N2 170.7(6) . 4_565
C17 N2 C10 C11 160.0(9) . .
C9 N2 C10 C11 -70.8(12) . .
N2 C10 C11 C12 -54.9(7) . .
N2 C10 C11 C12 54.9(7) 4_565 .
N2 C10 C11 C16 125.1(7) . .
N2 C10 C11 C16 -125.1(7) 4_565 .
Er1 O3 C12 C11 180.000(6) . .
Er1 O3 C12 C13 0.000(8) . .
C16 C11 C12 O3 180.000(5) . .
C10 C11 C12 O3 0.000(7) . .
C16 C11 C12 C13 0.000(6) . .
C10 C11 C12 C13 180.000(6) . .
O3 C12 C13 C14 180.000(6) . .
C11 C12 C13 C14 0.000(7) . .
O3 C12 C13 C13A 0.000(6) . .
C11 C12 C13 C13A 180.000(5) . .
Er1 O4 C13A C13 0.000(7) . .
C14 C13 C13A O4 180.000(5) . .
C12 C13 C13A O4 0.000(6) . .
C12 C13 C14 C15 -16.5(9) . .
C13A C13 C14 C15 163.5(9) . .
C13 C14 C15 C16 28.9(15) . .
C13 C14 C15 C15A -173.4(15) . .
C12 C11 C16 C15 14.7(8) . .
C10 C11 C16 C15 -165.3(8) . .
C14 C15 C16 C11 -27.8(15) . .
C15A C15 C16 C11 171.0(12) . .
C10 N2 C17 C17 -26.5(8) . 4_565
C9 N2 C17 C17 -155.6(6) . 4_565
